data_8103780
loop_
_publ_author_name
'Salvado, M.A.'
'Pertierra, P.'
'Barcina, L.M.'
'Llavona, R.'
'Garcia-Granda, S.'
'Rodriguez, J.'

_publ_section_title
;
 Hydrogen bond network of the layered phosphates gamma-(Zr (H2 P O4) (P
 O4) * 2(H2 O)) and gamma-(Hf (H2 P O4) (P O4) * 2(H2 O)) determined by
 neutron powder diffraction
;
_journal_name_full 'Zeitschrift fuer Kristallographie (149,1979-)'
_journal_page_first 326
_journal_page_last 330
_journal_volume 216
_journal_year 2001
_chemical_formula_sum 'H6 O10 P2 Zr'
_chemical_name_systematic 'Zr (H2 P O4) (P O4) (H2 O)2'
_space_group_IT_number 4
_symmetry_space_group_name_Hall 'P 2yb'
_symmetry_space_group_name_H-M 'P 1 21 1'
_cell_angle_alpha 90
_cell_angle_beta 98.663
_cell_angle_gamma 90
_cell_formula_units_Z 2
_cell_length_a 5.3746
_cell_length_b 6.626
_cell_length_c 12.3945
_cell_volume 436.358
_citation_journal_id_ASTM ZEKRDZ
_cod_data_source_file Salvado_ZEKRDZ_2001_64.cif
_cod_data_source_block H6O10P2Zr1
_cod_original_cell_volume 436.3584
_cod_original_formula_sum 'H6 O10 P2 Zr1'
_cod_database_code 8103780

loop_
_symmetry_equiv_pos_as_xyz
x,y,z
-x,y+1/2,-z

loop_
_atom_site_label
_atom_site_type_symbol
_atom_site_fract_x
_atom_site_fract_y
_atom_site_fract_z
_atom_site_occupancy
_atom_site_U_iso_or_equiv
H3 H+1 0.144 0.186 0.706 1 0.0
P2 P+5 0.361 0.199 0.306 1 0.0
Zr1 Zr+4 0.792 0.25 0.1237 1 0.0
O8 O-2 0.429 0.287 0.423 1 0.0
P1 P+5 0.243 0.253 0.941 1 0.0
O2 O-2 0.193 0.063 0.866 1 0.0
O3 O-2 0.196 0.435 0.864 1 0.0
H4 H+1 -0.031 0.13 0.398 1 0.0
H5 H+1 0.2 0.328 0.606 1 0.0
H1 H+1 0.501 0.88 0.326 1 0.0
O10 O-2 0.135 0.582 0.552 1 0.0
H2 H+1 0.586 0.186 0.445 1 0.0
O7 O-2 0.362 0.955 0.325 1 0.0
O9 O-2 0.206 0.198 0.636 1 0.0
O4 O-2 0.515 0.251 0.0021 1 0.0
H6 H+1 0.025 0.607 0.478 1 0.0
O6 O-2 0.542 0.254 0.2355 1 0.0
O5 O-2 0.086 0.245 0.2659 1 0.0
O1 O-2 0.059 0.25 0.0256 1 0.0
